data_7109042
loop_
_publ_author_name
'Richard A. Lewis'
'Stephen P. George'
'Alon Chapovetsky'
'Guang Wu'
'Joshua S. Figueroa'
'Trevor W. Hayton'

_publ_section_title
;
 Synthesis of a cobalt(IV) ketimide with a squashed tetrahedral geometry
;
_journal_name_full Chem.Commun.
_journal_page_first 2888
_journal_paper_doi 10.1039/c3cc40461g
_journal_volume 49
_journal_year 2013
_chemical_formula_sum 'C52 H104 Co Li N4 O8'
_chemical_formula_weight 979.26
_chemical_name_systematic
;
?
;
_space_group_IT_number 2
_symmetry_cell_setting triclinic
_symmetry_space_group_name_Hall '-P 1'
_symmetry_space_group_name_H-M 'P -1'
_atom_sites_solution_hydrogens constr
_atom_sites_solution_primary direct
_atom_sites_solution_secondary difmap
_audit_creation_method SHELXL-97
_cell_angle_alpha 88.668(2)
_cell_angle_beta 74.519(2)
_cell_angle_gamma 89.944(2)
_cell_formula_units_Z 2
_cell_length_a 13.5073(4)
_cell_length_b 13.5432(4)
_cell_length_c 16.3252(5)
_cell_measurement_temperature 100(2)
_cell_volume 2877.23(15)
_computing_structure_refinement 'SHELXL-97 (Sheldrick, 2008)'
_computing_structure_solution 'SHELXS-97 (Sheldrick, 2008)'
_diffrn_ambient_temperature 100(2)
_diffrn_measured_fraction_theta_full 0.994
_diffrn_measured_fraction_theta_max 0.994
_diffrn_radiation_monochromator graphite
_diffrn_radiation_source 'fine-focus sealed tube'
_diffrn_radiation_type MoK\a
_diffrn_radiation_wavelength 0.71073
_diffrn_reflns_av_R_equivalents 0.0350
_diffrn_reflns_av_sigmaI/netI 0.0504
_diffrn_reflns_limit_h_max 16
_diffrn_reflns_limit_h_min -18
_diffrn_reflns_limit_k_max 18
_diffrn_reflns_limit_k_min -17
_diffrn_reflns_limit_l_max 20
_diffrn_reflns_limit_l_min -21
_diffrn_reflns_number 31151
_diffrn_reflns_theta_full 28.36
_diffrn_reflns_theta_max 28.36
_diffrn_reflns_theta_min 1.50
_exptl_absorpt_coefficient_mu 0.348
_exptl_absorpt_correction_T_max 0.9336
_exptl_absorpt_correction_T_min 0.9027
_exptl_absorpt_correction_type multi-scan
_exptl_absorpt_process_details SADABS
_exptl_crystal_colour Black
_exptl_crystal_density_diffrn 1.130
_exptl_crystal_density_method 'not measured'
_exptl_crystal_description Block
_exptl_crystal_F_000 1076
_exptl_crystal_size_max 0.30
_exptl_crystal_size_mid 0.20
_exptl_crystal_size_min 0.20
_refine_diff_density_max 1.292
_refine_diff_density_min -0.227
_refine_diff_density_rms 0.067
_refine_ls_extinction_method none
_refine_ls_goodness_of_fit_ref 0.959
_refine_ls_hydrogen_treatment constr
_refine_ls_matrix_type full
_refine_ls_number_parameters 619
_refine_ls_number_reflns 14294
_refine_ls_number_restraints 0
_refine_ls_restrained_S_all 0.959
_refine_ls_R_factor_all 0.0715
_refine_ls_R_factor_gt 0.0512
_refine_ls_shift/su_max 0.001
_refine_ls_shift/su_mean 0.000
_refine_ls_structure_factor_coef Fsqd
_refine_ls_weighting_details 'calc w=1/[\s^2^(Fo^2^)+(0.1000P)^2^+2.0000P] where P=(Fo^2^+2Fc^2^)/3'
_refine_ls_weighting_scheme calc
_refine_ls_wR_factor_gt 0.1471
_refine_ls_wR_factor_ref 0.1599
_reflns_number_gt 11106
_reflns_number_total 14294
_reflns_threshold_expression >2sigma(I)
_cod_data_source_file c3cc40461g.txt
_cod_data_source_block Complex_3
_cod_original_sg_symbol_H-M P-1
_cod_database_code 7109042

loop_
_symmetry_equiv_pos_as_xyz
'x, y, z'
'-x, -y, -z'

loop_
_atom_site_label
_atom_site_type_symbol
_atom_site_fract_x
_atom_site_fract_y
_atom_site_fract_z
_atom_site_U_iso_or_equiv
_atom_site_adp_type
_atom_site_occupancy
_atom_site_symmetry_multiplicity
_atom_site_calc_flag
_atom_site_refinement_flags
Co1 Co 0.29891(2) 0.25298(2) 0.258622(17) 0.01281(8) Uani 1 1 d .
N1 N 0.30155(13) 0.38492(14) 0.22835(12) 0.0187(4) Uani 1 1 d .
N2 N 0.42805(14) 0.25355(13) 0.27285(13) 0.0195(4) Uani 1 1 d .
N3 N 0.30414(13) 0.12267(13) 0.22985(12) 0.0180(4) Uani 1 1 d .
N4 N 0.15677(13) 0.25029(13) 0.30749(12) 0.0169(3) Uani 1 1 d .
C1 C 0.29422(15) 0.47457(16) 0.24379(14) 0.0168(4) Uani 1 1 d .
C2 C 0.26433(18) 0.51320(17) 0.33723(15) 0.0231(5) Uani 1 1 d .
C3 C 0.1485(2) 0.5379(2) 0.36398(19) 0.0363(6) Uani 1 1 d .
H3A H 0.1090 0.4816 0.3527 0.054 Uiso 1 1 calc R
H3B H 0.1357 0.5960 0.3314 0.054 Uiso 1 1 calc R
H3C H 0.1274 0.5519 0.4248 0.054 Uiso 1 1 calc R
C4 C 0.3269(2) 0.6019(2) 0.35198(18) 0.0345(6) Uani 1 1 d .
H4A H 0.3040 0.6201 0.4118 0.052 Uiso 1 1 calc R
H4B H 0.3169 0.6578 0.3159 0.052 Uiso 1 1 calc R
H4C H 0.3999 0.5846 0.3377 0.052 Uiso 1 1 calc R
C5 C 0.2805(2) 0.42997(19) 0.39745(16) 0.0280(5) Uani 1 1 d .
H5A H 0.2663 0.4546 0.4554 0.042 Uiso 1 1 calc R
H5B H 0.3517 0.4072 0.3792 0.042 Uiso 1 1 calc R
H5C H 0.2339 0.3750 0.3963 0.042 Uiso 1 1 calc R
C6 C 0.31673(17) 0.54954(17) 0.16554(15) 0.0217(4) Uani 1 1 d .
C7 C 0.4277(2) 0.58740(19) 0.14832(18) 0.0301(5) Uani 1 1 d .
H7A H 0.4742 0.5312 0.1458 0.045 Uiso 1 1 calc R
H7B H 0.4332 0.6307 0.1942 0.045 Uiso 1 1 calc R
H7C H 0.4466 0.6244 0.0940 0.045 Uiso 1 1 calc R
C8 C 0.2426(2) 0.63716(19) 0.17467(19) 0.0324(6) Uani 1 1 d .
H8A H 0.2615 0.6788 0.1229 0.049 Uiso 1 1 calc R
H8B H 0.2466 0.6761 0.2235 0.049 Uiso 1 1 calc R
H8C H 0.1723 0.6125 0.1834 0.049 Uiso 1 1 calc R
C9 C 0.3088(2) 0.49497(19) 0.08686(16) 0.0312(6) Uani 1 1 d .
H9A H 0.2386 0.4699 0.0956 0.047 Uiso 1 1 calc R
H9B H 0.3569 0.4396 0.0770 0.047 Uiso 1 1 calc R
H9C H 0.3258 0.5403 0.0374 0.047 Uiso 1 1 calc R
C10 C 0.52435(16) 0.25011(15) 0.25297(14) 0.0165(4) Uani 1 1 d .
C11 C 0.57810(16) 0.25419(17) 0.32689(15) 0.0214(4) Uani 1 1 d .
C12 C 0.4987(2) 0.2321(2) 0.41129(16) 0.0347(6) Uani 1 1 d .
H12A H 0.4731 0.1644 0.4118 0.052 Uiso 1 1 calc R
H12B H 0.4414 0.2785 0.4181 0.052 Uiso 1 1 calc R
H12C H 0.5307 0.2394 0.4581 0.052 Uiso 1 1 calc R
C13 C 0.6213(2) 0.3580(2) 0.3318(2) 0.0390(7) Uani 1 1 d .
H13A H 0.5680 0.4072 0.3320 0.059 Uiso 1 1 calc R
H13B H 0.6802 0.3704 0.2824 0.059 Uiso 1 1 calc R
H13C H 0.6435 0.3628 0.3840 0.059 Uiso 1 1 calc R
C14 C 0.66239(19) 0.1763(2) 0.32087(18) 0.0310(6) Uani 1 1 d .
H14A H 0.6913 0.1816 0.3696 0.046 Uiso 1 1 calc R
H14B H 0.7168 0.1874 0.2681 0.046 Uiso 1 1 calc R
H14C H 0.6328 0.1102 0.3210 0.046 Uiso 1 1 calc R
C15 C 0.58806(18) 0.24092(17) 0.15818(15) 0.0237(5) Uani 1 1 d .
C16 C 0.6865(2) 0.3035(2) 0.1329(2) 0.0393(7) Uani 1 1 d .
H16A H 0.7318 0.2837 0.1682 0.059 Uiso 1 1 calc R
H16B H 0.6690 0.3734 0.1414 0.059 Uiso 1 1 calc R
H16C H 0.7216 0.2933 0.0729 0.059 Uiso 1 1 calc R
C17 C 0.5211(2) 0.2735(2) 0.10005(16) 0.0311(6) Uani 1 1 d .
H17A H 0.5002 0.3423 0.1113 0.047 Uiso 1 1 calc R
H17B H 0.4600 0.2312 0.1112 0.047 Uiso 1 1 calc R
H17C H 0.5604 0.2680 0.0405 0.047 Uiso 1 1 calc R
C18 C 0.6152(2) 0.1316(2) 0.14000(18) 0.0355(6) Uani 1 1 d .
H18A H 0.6445 0.1238 0.0788 0.053 Uiso 1 1 calc R
H18B H 0.5530 0.0910 0.1593 0.053 Uiso 1 1 calc R
H18C H 0.6655 0.1105 0.1703 0.053 Uiso 1 1 calc R
C19 C 0.30642(15) 0.03143(16) 0.24210(14) 0.0170(4) Uani 1 1 d .
C20 C 0.31547(17) -0.03560(16) 0.16303(15) 0.0213(4) Uani 1 1 d .
C21 C 0.2091(2) -0.0746(2) 0.1628(2) 0.0406(7) Uani 1 1 d .
H21A H 0.1609 -0.0194 0.1688 0.061 Uiso 1 1 calc R
H21B H 0.1848 -0.1219 0.2103 0.061 Uiso 1 1 calc R
H21C H 0.2135 -0.1074 0.1091 0.061 Uiso 1 1 calc R
C22 C 0.39092(19) -0.12210(18) 0.15598(17) 0.0270(5) Uani 1 1 d .
H22A H 0.3682 -0.1661 0.2060 0.041 Uiso 1 1 calc R
H22B H 0.4597 -0.0964 0.1529 0.041 Uiso 1 1 calc R
H22C H 0.3929 -0.1589 0.1046 0.041 Uiso 1 1 calc R
C23 C 0.3556(2) 0.0277(2) 0.08170(16) 0.0334(6) Uani 1 1 d .
H23A H 0.3607 -0.0131 0.0320 0.050 Uiso 1 1 calc R
H23B H 0.4236 0.0542 0.0801 0.050 Uiso 1 1 calc R
H23C H 0.3081 0.0823 0.0811 0.050 Uiso 1 1 calc R
C24 C 0.30130(19) -0.01540(18) 0.33186(15) 0.0247(5) Uani 1 1 d .
C25 C 0.2589(2) 0.0615(2) 0.39964(15) 0.0286(5) Uani 1 1 d .
H25A H 0.2542 0.0325 0.4561 0.043 Uiso 1 1 calc R
H25B H 0.1905 0.0822 0.3963 0.043 Uiso 1 1 calc R
H25C H 0.3050 0.1190 0.3898 0.043 Uiso 1 1 calc R
C26 C 0.2313(2) -0.1071(2) 0.3554(2) 0.0407(7) Uani 1 1 d .
H26A H 0.2550 -0.1576 0.3126 0.061 Uiso 1 1 calc R
H26B H 0.1606 -0.0887 0.3573 0.061 Uiso 1 1 calc R
H26C H 0.2340 -0.1334 0.4112 0.061 Uiso 1 1 calc R
C27 C 0.4099(2) -0.0415(2) 0.33737(17) 0.0375(7) Uani 1 1 d .
H27A H 0.4557 0.0153 0.3177 0.056 Uiso 1 1 calc R
H27B H 0.4353 -0.0980 0.3015 0.056 Uiso 1 1 calc R
H27C H 0.4081 -0.0584 0.3964 0.056 Uiso 1 1 calc R
C28 C 0.06849(15) 0.25213(15) 0.29644(13) 0.0149(4) Uani 1 1 d .
C29 C 0.04713(16) 0.26574(17) 0.20691(14) 0.0194(4) Uani 1 1 d .
C30 C 0.14577(17) 0.24586(18) 0.13762(14) 0.0214(4) Uani 1 1 d .
H30A H 0.1320 0.2516 0.0817 0.032 Uiso 1 1 calc R
H30B H 0.1700 0.1791 0.1458 0.032 Uiso 1 1 calc R
H30C H 0.1985 0.2941 0.1409 0.032 Uiso 1 1 calc R
C31 C 0.0174(2) 0.3739(2) 0.19402(18) 0.0374(7) Uani 1 1 d .
H31A H 0.0704 0.4182 0.2037 0.056 Uiso 1 1 calc R
H31B H -0.0486 0.3883 0.2344 0.056 Uiso 1 1 calc R
H31C H 0.0117 0.3840 0.1358 0.056 Uiso 1 1 calc R
C32 C -0.03464(19) 0.1956(2) 0.19161(16) 0.0337(6) Uani 1 1 d .
H32A H -0.0440 0.2089 0.1349 0.051 Uiso 1 1 calc R
H32B H -0.0998 0.2059 0.2346 0.051 Uiso 1 1 calc R
H32C H -0.0125 0.1271 0.1956 0.051 Uiso 1 1 calc R
C33 C -0.02364(16) 0.23799(17) 0.37868(14) 0.0192(4) Uani 1 1 d .
C34 C -0.11549(19) 0.3065(2) 0.38301(16) 0.0314(6) Uani 1 1 d .
H34A H -0.1693 0.2921 0.4355 0.047 Uiso 1 1 calc R
H34B H -0.1425 0.2957 0.3339 0.047 Uiso 1 1 calc R
H34C H -0.0932 0.3754 0.3825 0.047 Uiso 1 1 calc R
C35 C -0.0582(2) 0.1295(2) 0.38673(17) 0.0333(6) Uani 1 1 d .
H35A H -0.1073 0.1175 0.4422 0.050 Uiso 1 1 calc R
H35B H 0.0017 0.0868 0.3816 0.050 Uiso 1 1 calc R
H35C H -0.0909 0.1149 0.3415 0.050 Uiso 1 1 calc R
C36 C 0.01383(18) 0.2596(2) 0.45679(14) 0.0257(5) Uani 1 1 d .
H36A H 0.0358 0.3288 0.4544 0.039 Uiso 1 1 calc R
H36B H 0.0719 0.2166 0.4578 0.039 Uiso 1 1 calc R
H36C H -0.0421 0.2474 0.5083 0.039 Uiso 1 1 calc R
C37 C 0.79104(18) 0.55617(16) 0.34306(15) 0.0223(4) Uani 1 1 d .
H37A H 0.8280 0.5150 0.2953 0.027 Uiso 1 1 calc R
H37B H 0.7551 0.5115 0.3905 0.027 Uiso 1 1 calc R
C38 C 0.86783(19) 0.61983(18) 0.37165(15) 0.0250(5) Uani 1 1 d .
H38A H 0.8324 0.6589 0.4214 0.030 Uiso 1 1 calc R
H38B H 0.9202 0.5780 0.3876 0.030 Uiso 1 1 calc R
C39 C 0.97271(17) 0.76121(17) 0.32308(15) 0.0223(5) Uani 1 1 d .
H39A H 1.0235 0.7864 0.2713 0.027 Uiso 1 1 calc R
H39B H 1.0107 0.7357 0.3632 0.027 Uiso 1 1 calc R
C40 C 0.90300(19) 0.84506(18) 0.36364(16) 0.0258(5) Uani 1 1 d .
H40A H 0.8543 0.8220 0.4174 0.031 Uiso 1 1 calc R
H40B H 0.9441 0.9004 0.3761 0.031 Uiso 1 1 calc R
C41 C 0.76207(18) 0.93512(17) 0.33868(15) 0.0231(5) Uani 1 1 d .
H41A H 0.7465 0.9767 0.2931 0.028 Uiso 1 1 calc R
H41B H 0.7776 0.9794 0.3811 0.028 Uiso 1 1 calc R
C42 C 0.66859(18) 0.87107(18) 0.38118(15) 0.0245(5) Uani 1 1 d .
H42A H 0.6813 0.8321 0.4294 0.029 Uiso 1 1 calc R
H42B H 0.6074 0.9128 0.4028 0.029 Uiso 1 1 calc R
C43 C 0.58190(16) 0.72968(17) 0.34956(14) 0.0217(4) Uani 1 1 d .
H43A H 0.5539 0.7056 0.3034 0.026 Uiso 1 1 calc R
H43B H 0.5240 0.7546 0.3952 0.026 Uiso 1 1 calc R
C44 C 0.63389(19) 0.64497(18) 0.38457(15) 0.0250(5) Uani 1 1 d .
H44A H 0.6585 0.6670 0.4332 0.030 Uiso 1 1 calc R
H44B H 0.5852 0.5893 0.4041 0.030 Uiso 1 1 calc R
C45 C 0.95678(19) 0.89208(19) 0.10417(16) 0.0275(5) Uani 1 1 d .
H45A H 1.0173 0.9071 0.0559 0.033 Uiso 1 1 calc R
H45B H 0.9579 0.9376 0.1505 0.033 Uiso 1 1 calc R
C46 C 0.8589(2) 0.9084(2) 0.07602(16) 0.0296(5) Uani 1 1 d .
H46A H 0.8528 0.9787 0.0601 0.036 Uiso 1 1 calc R
H46B H 0.8594 0.8676 0.0264 0.036 Uiso 1 1 calc R
C47 C 0.68095(17) 0.86967(18) 0.12554(15) 0.0232(5) Uani 1 1 d .
H47A H 0.6761 0.9207 0.0824 0.028 Uiso 1 1 calc R
H47B H 0.6236 0.8797 0.1769 0.028 Uiso 1 1 calc R
C48 C 0.67154(18) 0.76787(18) 0.09104(15) 0.0238(5) Uani 1 1 d .
H48A H 0.6031 0.7592 0.0808 0.029 Uiso 1 1 calc R
H48B H 0.7248 0.7588 0.0369 0.029 Uiso 1 1 calc R
C49 C 0.70222(18) 0.60020(18) 0.12558(15) 0.0235(5) Uani 1 1 d .
H49A H 0.6612 0.5869 0.0850 0.028 Uiso 1 1 calc R
H49B H 0.6795 0.5536 0.1746 0.028 Uiso 1 1 calc R
C50 C 0.81497(19) 0.58392(19) 0.08269(15) 0.0253(5) Uani 1 1 d .
H50A H 0.8273 0.5139 0.0669 0.030 Uiso 1 1 calc R
H50B H 0.8372 0.6259 0.0305 0.030 Uiso 1 1 calc R
C51 C 0.97726(18) 0.62249(19) 0.10640(16) 0.0263(5) Uani 1 1 d .
H51A H 1.0019 0.5728 0.0621 0.032 Uiso 1 1 calc R
H51B H 1.0137 0.6115 0.1510 0.032 Uiso 1 1 calc R
C52 C 1.00195(18) 0.7251(2) 0.06748(15) 0.0277(5) Uani 1 1 d .
H52A H 1.0771 0.7339 0.0449 0.033 Uiso 1 1 calc R
H52B H 0.9695 0.7357 0.0203 0.033 Uiso 1 1 calc R
Li1 Li 0.8011(3) 0.7453(3) 0.2282(3) 0.0251(8) Uani 1 1 d .
O1 O 0.96255(14) 0.79307(13) 0.13302(11) 0.0276(4) Uani 1 1 d .
O2 O 0.91453(13) 0.68346(12) 0.30143(10) 0.0233(3) Uani 1 1 d .
O3 O 0.84907(13) 0.87564(13) 0.30361(11) 0.0243(3) Uani 1 1 d .
O4 O 0.77582(13) 0.88025(13) 0.14646(11) 0.0253(4) Uani 1 1 d .
O5 O 0.71798(12) 0.61556(12) 0.31677(10) 0.0237(3) Uani 1 1 d .
O6 O 0.87019(12) 0.60990(13) 0.14246(10) 0.0256(4) Uani 1 1 d .
O7 O 0.65322(13) 0.80747(12) 0.31763(10) 0.0232(3) Uani 1 1 d .
O8 O 0.68511(13) 0.69878(12) 0.15405(10) 0.0235(3) Uani 1 1 d .

loop_
_atom_site_aniso_label
_atom_site_aniso_U_11
_atom_site_aniso_U_22
_atom_site_aniso_U_33
_atom_site_aniso_U_23
_atom_site_aniso_U_13
_atom_site_aniso_U_12
Co1 0.01121(13) 0.01195(14) 0.01575(14) -0.00082(9) -0.00438(10) 0.00039(9)
N1 0.0126(8) 0.0172(9) 0.0263(10) 0.0017(7) -0.0052(7) 0.0004(6)
N2 0.0162(8) 0.0133(9) 0.0295(10) -0.0004(7) -0.0070(7) -0.0001(6)
N3 0.0118(8) 0.0155(9) 0.0268(10) -0.0026(7) -0.0054(7) 0.0009(6)
N4 0.0137(8) 0.0137(8) 0.0225(9) -0.0012(7) -0.0036(7) 0.0001(6)
C1 0.0138(9) 0.0156(10) 0.0216(10) 0.0009(8) -0.0059(8) 0.0005(7)
C2 0.0241(11) 0.0202(11) 0.0246(11) -0.0050(9) -0.0058(9) 0.0023(9)
C3 0.0251(12) 0.0395(16) 0.0397(15) -0.0056(12) -0.0006(11) 0.0093(11)
C4 0.0431(15) 0.0274(13) 0.0353(14) -0.0067(11) -0.0140(12) -0.0058(11)
C5 0.0346(13) 0.0271(13) 0.0217(11) -0.0023(9) -0.0061(10) 0.0001(10)
C6 0.0224(11) 0.0165(10) 0.0286(12) 0.0041(8) -0.0112(9) -0.0014(8)
C7 0.0284(12) 0.0259(13) 0.0358(14) 0.0103(10) -0.0092(10) -0.0084(10)
C8 0.0339(13) 0.0203(12) 0.0478(16) 0.0038(11) -0.0194(12) 0.0040(10)
C9 0.0455(15) 0.0252(13) 0.0258(12) 0.0055(10) -0.0152(11) -0.0064(11)
C10 0.0145(9) 0.0137(10) 0.0222(10) -0.0018(8) -0.0063(8) 0.0004(7)
C11 0.0154(10) 0.0243(11) 0.0263(11) -0.0057(9) -0.0083(8) 0.0015(8)
C12 0.0302(13) 0.0519(18) 0.0229(12) -0.0036(11) -0.0087(10) 0.0100(12)
C13 0.0437(16) 0.0276(14) 0.0554(18) -0.0111(12) -0.0293(14) -0.0014(11)
C14 0.0220(11) 0.0315(14) 0.0427(15) -0.0027(11) -0.0143(10) 0.0065(10)
C15 0.0236(11) 0.0211(11) 0.0233(11) -0.0022(9) -0.0007(9) 0.0031(9)
C16 0.0298(14) 0.0393(16) 0.0393(16) 0.0064(12) 0.0066(11) -0.0037(11)
C17 0.0372(14) 0.0335(14) 0.0214(12) 0.0004(10) -0.0056(10) 0.0058(11)
C18 0.0465(16) 0.0280(14) 0.0298(13) -0.0098(10) -0.0057(12) 0.0117(12)
C19 0.0117(9) 0.0161(10) 0.0233(10) -0.0027(8) -0.0045(8) -0.0002(7)
C20 0.0200(10) 0.0171(11) 0.0288(12) -0.0064(9) -0.0098(9) 0.0035(8)
C21 0.0280(13) 0.0334(15) 0.068(2) -0.0211(14) -0.0251(13) 0.0039(11)
C22 0.0264(12) 0.0211(12) 0.0338(13) -0.0079(10) -0.0080(10) 0.0062(9)
C23 0.0489(16) 0.0284(13) 0.0241(12) -0.0073(10) -0.0115(11) 0.0112(11)
C24 0.0258(11) 0.0217(11) 0.0250(12) 0.0009(9) -0.0039(9) 0.0055(9)
C25 0.0324(13) 0.0316(13) 0.0200(11) -0.0009(9) -0.0042(9) 0.0079(10)
C26 0.0448(16) 0.0251(14) 0.0409(16) 0.0076(11) 0.0072(13) -0.0014(12)
C27 0.0331(14) 0.0540(18) 0.0262(13) 0.0007(12) -0.0094(11) 0.0183(13)
C28 0.0128(9) 0.0146(9) 0.0174(10) -0.0013(7) -0.0038(7) 0.0004(7)
C29 0.0167(10) 0.0240(11) 0.0176(10) -0.0008(8) -0.0049(8) 0.0028(8)
C30 0.0195(10) 0.0292(12) 0.0153(10) -0.0002(8) -0.0042(8) 0.0013(9)
C31 0.0488(17) 0.0349(15) 0.0283(13) 0.0025(11) -0.0102(12) 0.0209(13)
C32 0.0233(12) 0.0588(18) 0.0203(12) -0.0037(11) -0.0079(9) -0.0073(11)
C33 0.0137(9) 0.0256(11) 0.0173(10) -0.0028(8) -0.0025(7) -0.0004(8)
C34 0.0192(11) 0.0483(16) 0.0257(12) -0.0063(11) -0.0039(9) 0.0101(10)
C35 0.0319(13) 0.0337(14) 0.0284(13) -0.0001(10) 0.0019(10) -0.0132(11)
C36 0.0206(11) 0.0394(14) 0.0168(10) -0.0043(9) -0.0042(8) 0.0001(9)
C37 0.0287(11) 0.0161(10) 0.0224(11) 0.0005(8) -0.0078(9) 0.0022(9)
C38 0.0310(12) 0.0249(12) 0.0212(11) 0.0021(9) -0.0108(9) 0.0030(9)
C39 0.0199(10) 0.0263(12) 0.0236(11) -0.0020(9) -0.0107(9) -0.0016(9)
C40 0.0304(12) 0.0234(12) 0.0279(12) -0.0016(9) -0.0149(10) -0.0011(9)
C41 0.0269(11) 0.0174(11) 0.0254(11) -0.0025(8) -0.0075(9) 0.0035(9)
C42 0.0254(11) 0.0247(12) 0.0227(11) -0.0053(9) -0.0049(9) 0.0045(9)
C43 0.0150(10) 0.0278(12) 0.0206(11) -0.0006(9) -0.0018(8) -0.0014(8)
C44 0.0268(12) 0.0249(12) 0.0205(11) 0.0012(9) -0.0018(9) -0.0016(9)
C45 0.0275(12) 0.0282(13) 0.0258(12) 0.0057(10) -0.0058(9) -0.0089(10)
C46 0.0320(13) 0.0306(13) 0.0247(12) 0.0092(10) -0.0054(10) -0.0044(10)
C47 0.0202(10) 0.0287(12) 0.0221(11) 0.0018(9) -0.0084(8) 0.0043(9)
C48 0.0216(11) 0.0323(13) 0.0193(11) 0.0007(9) -0.0089(8) 0.0032(9)
C49 0.0253(11) 0.0244(12) 0.0211(11) -0.0037(9) -0.0067(9) -0.0025(9)
C50 0.0299(12) 0.0261(12) 0.0201(11) -0.0048(9) -0.0069(9) 0.0011(9)
C51 0.0198(11) 0.0328(13) 0.0258(12) -0.0033(10) -0.0048(9) 0.0060(9)
C52 0.0188(11) 0.0412(15) 0.0204(11) -0.0001(10) -0.0010(9) 0.0002(10)
Li1 0.0224(19) 0.032(2) 0.0220(19) 0.0009(16) -0.0077(15) -0.0001(16)
O1 0.0306(9) 0.0299(9) 0.0223(8) 0.0011(7) -0.0074(7) -0.0007(7)
O2 0.0273(8) 0.0223(8) 0.0213(8) 0.0005(6) -0.0083(6) -0.0045(6)
O3 0.0228(8) 0.0267(9) 0.0242(8) 0.0005(7) -0.0077(6) 0.0038(6)
O4 0.0225(8) 0.0320(9) 0.0214(8) 0.0033(7) -0.0062(6) -0.0039(7)
O5 0.0222(8) 0.0272(9) 0.0208(8) -0.0016(6) -0.0041(6) 0.0043(6)
O6 0.0202(8) 0.0353(10) 0.0216(8) -0.0022(7) -0.0058(6) -0.0008(7)
O7 0.0256(8) 0.0236(8) 0.0203(8) -0.0009(6) -0.0056(6) -0.0028(6)
O8 0.0272(8) 0.0242(9) 0.0194(8) -0.0014(6) -0.0067(6) 0.0029(7)

loop_
_atom_type_symbol
_atom_type_description
_atom_type_scat_dispersion_real
_atom_type_scat_dispersion_imag
_atom_type_scat_source
C C 0.0033 0.0016 'International Tables Vol C Tables 4.2.6.8 and 6.1.1.4'
H H 0.0000 0.0000 'International Tables Vol C Tables 4.2.6.8 and 6.1.1.4'
N N 0.0061 0.0033 'International Tables Vol C Tables 4.2.6.8 and 6.1.1.4'
O O 0.0106 0.0060 'International Tables Vol C Tables 4.2.6.8 and 6.1.1.4'
Li Li -0.0003 0.0001 'International Tables Vol C Tables 4.2.6.8 and 6.1.1.4'
Co Co 0.3494 0.9721 'International Tables Vol C Tables 4.2.6.8 and 6.1.1.4'

loop_
_geom_angle_atom_site_label_1
_geom_angle_atom_site_label_2
_geom_angle_atom_site_label_3
_geom_angle
N2 Co1 N3 93.89(8)
N2 Co1 N1 94.35(8)
N3 Co1 N1 150.32(9)
N2 Co1 N4 148.70(9)
N3 Co1 N4 93.66(8)
N1 Co1 N4 93.94(8)
C1 N1 Co1 153.71(18)
C10 N2 Co1 158.31(18)
C19 N3 Co1 156.16(18)
C28 N4 Co1 147.75(17)
N1 C1 C2 122.0(2)
N1 C1 C6 117.5(2)
C2 C1 C6 120.50(18)
C4 C2 C5 106.8(2)
C4 C2 C3 109.9(2)
C5 C2 C3 106.6(2)
C4 C2 C1 115.1(2)
C5 C2 C1 108.83(18)
C3 C2 C1 109.3(2)
C2 C3 H3A 109.5
C2 C3 H3B 109.5
H3A C3 H3B 109.5
C2 C3 H3C 109.5
H3A C3 H3C 109.5
H3B C3 H3C 109.5
C2 C4 H4A 109.5
C2 C4 H4B 109.5
H4A C4 H4B 109.5
C2 C4 H4C 109.5
H4A C4 H4C 109.5
H4B C4 H4C 109.5
C2 C5 H5A 109.5
C2 C5 H5B 109.5
H5A C5 H5B 109.5
C2 C5 H5C 109.5
H5A C5 H5C 109.5
H5B C5 H5C 109.5
C9 C6 C8 106.3(2)
C9 C6 C7 107.3(2)
C8 C6 C7 110.0(2)
C9 C6 C1 108.96(19)
C8 C6 C1 115.2(2)
C7 C6 C1 108.81(18)
C6 C7 H7A 109.5
C6 C7 H7B 109.5
H7A C7 H7B 109.5
C6 C7 H7C 109.5
H7A C7 H7C 109.5
H7B C7 H7C 109.5
C6 C8 H8A 109.5
C6 C8 H8B 109.5
H8A C8 H8B 109.5
C6 C8 H8C 109.5
H8A C8 H8C 109.5
H8B C8 H8C 109.5
C6 C9 H9A 109.5
C6 C9 H9B 109.5
H9A C9 H9B 109.5
C6 C9 H9C 109.5
H9A C9 H9C 109.5
H9B C9 H9C 109.5
N2 C10 C15 121.2(2)
N2 C10 C11 117.4(2)
C15 C10 C11 121.39(18)
C12 C11 C13 107.4(2)
C12 C11 C14 105.5(2)
C13 C11 C14 110.4(2)
C12 C11 C10 109.09(18)
C13 C11 C10 110.5(2)
C14 C11 C10 113.67(19)
C11 C12 H12A 109.5
C11 C12 H12B 109.5
H12A C12 H12B 109.5
C11 C12 H12C 109.5
H12A C12 H12C 109.5
H12B C12 H12C 109.5
C11 C13 H13A 109.5
C11 C13 H13B 109.5
H13A C13 H13B 109.5
C11 C13 H13C 109.5
H13A C13 H13C 109.5
H13B C13 H13C 109.5
C11 C14 H14A 109.5
C11 C14 H14B 109.5
H14A C14 H14B 109.5
C11 C14 H14C 109.5
H14A C14 H14C 109.5
H14B C14 H14C 109.5
C16 C15 C17 107.2(2)
C16 C15 C18 109.4(2)
C17 C15 C18 107.1(2)
C16 C15 C10 114.8(2)
C17 C15 C10 108.93(18)
C18 C15 C10 109.18(19)
C15 C16 H16A 109.5
C15 C16 H16B 109.5
H16A C16 H16B 109.5
C15 C16 H16C 109.5
H16A C16 H16C 109.5
H16B C16 H16C 109.5
C15 C17 H17A 109.5
C15 C17 H17B 109.5
H17A C17 H17B 109.5
C15 C17 H17C 109.5
H17A C17 H17C 109.5
H17B C17 H17C 109.5
C15 C18 H18A 109.5
C15 C18 H18B 109.5
H18A C18 H18B 109.5
C15 C18 H18C 109.5
H18A C18 H18C 109.5
H18B C18 H18C 109.5
N3 C19 C24 122.0(2)
N3 C19 C20 117.1(2)
C24 C19 C20 120.85(18)
C21 C20 C23 107.4(2)
C21 C20 C22 109.8(2)
C23 C20 C22 105.8(2)
C21 C20 C19 109.91(19)
C23 C20 C19 108.70(19)
C22 C20 C19 114.89(19)
C20 C21 H21A 109.5
C20 C21 H21B 109.5
H21A C21 H21B 109.5
C20 C21 H21C 109.5
H21A C21 H21C 109.5
H21B C21 H21C 109.5
C20 C22 H22A 109.5
C20 C22 H22B 109.5
H22A C22 H22B 109.5
C20 C22 H22C 109.5
H22A C22 H22C 109.5
H22B C22 H22C 109.5
C20 C23 H23A 109.5
C20 C23 H23B 109.5
H23A C23 H23B 109.5
C20 C23 H23C 109.5
H23A C23 H23C 109.5
H23B C23 H23C 109.5
C25 C24 C27 107.1(2)
C25 C24 C26 107.0(2)
C27 C24 C26 109.6(2)
C25 C24 C19 108.83(18)
C27 C24 C19 109.74(19)
C26 C24 C19 114.3(2)
C24 C25 H25A 109.5
C24 C25 H25B 109.5
H25A C25 H25B 109.5
C24 C25 H25C 109.5
H25A C25 H25C 109.5
H25B C25 H25C 109.5
C24 C26 H26A 109.5
C24 C26 H26B 109.5
H26A C26 H26B 109.5
C24 C26 H26C 109.5
H26A C26 H26C 109.5
H26B C26 H26C 109.5
C24 C27 H27A 109.5
C24 C27 H27B 109.5
H27A C27 H27B 109.5
C24 C27 H27C 109.5
H27A C27 H27C 109.5
H27B C27 H27C 109.5
N4 C28 C29 123.63(19)
N4 C28 C33 116.18(19)
C29 C28 C33 120.19(17)
C30 C29 C32 106.46(19)
C30 C29 C31 106.7(2)
C32 C29 C31 110.1(2)
C30 C29 C28 109.25(17)
C32 C29 C28 114.31(19)
C31 C29 C28 109.65(19)
C29 C30 H30A 109.5
C29 C30 H30B 109.5
H30A C30 H30B 109.5
C29 C30 H30C 109.5
H30A C30 H30C 109.5
H30B C30 H30C 109.5
C29 C31 H31A 109.5
C29 C31 H31B 109.5
H31A C31 H31B 109.5
C29 C31 H31C 109.5
H31A C31 H31C 109.5
H31B C31 H31C 109.5
C29 C32 H32A 109.5
C29 C32 H32B 109.5
H32A C32 H32B 109.5
C29 C32 H32C 109.5
H32A C32 H32C 109.5
H32B C32 H32C 109.5
C36 C33 C35 107.0(2)
C36 C33 C34 106.11(19)
C35 C33 C34 110.5(2)
C36 C33 C28 109.09(17)
C35 C33 C28 108.90(18)
C34 C33 C28 114.94(19)
C33 C34 H34A 109.5
C33 C34 H34B 109.5
H34A C34 H34B 109.5
C33 C34 H34C 109.5
H34A C34 H34C 109.5
H34B C34 H34C 109.5
C33 C35 H35A 109.5
C33 C35 H35B 109.5
H35A C35 H35B 109.5
C33 C35 H35C 109.5
H35A C35 H35C 109.5
H35B C35 H35C 109.5
C33 C36 H36A 109.5
C33 C36 H36B 109.5
H36A C36 H36B 109.5
C33 C36 H36C 109.5
H36A C36 H36C 109.5
H36B C36 H36C 109.5
O5 C37 C38 110.95(18)
O5 C37 H37A 109.4
C38 C37 H37A 109.4
O5 C37 H37B 109.4
C38 C37 H37B 109.4
H37A C37 H37B 108.0
O2 C38 C37 106.39(18)
O2 C38 H38A 110.5
C37 C38 H38A 110.5
O2 C38 H38B 110.5
C37 C38 H38B 110.5
H38A C38 H38B 108.6
O2 C39 C40 110.73(19)
O2 C39 H39A 109.5
C40 C39 H39A 109.5
O2 C39 H39B 109.5
C40 C39 H39B 109.5
H39A C39 H39B 108.1
O3 C40 C39 106.21(19)
O3 C40 H40A 110.5
C39 C40 H40A 110.5
O3 C40 H40B 110.5
C39 C40 H40B 110.5
H40A C40 H40B 108.7
O3 C41 C42 110.87(18)
O3 C41 H41A 109.5
C42 C41 H41A 109.5
O3 C41 H41B 109.5
C42 C41 H41B 109.5
H41A C41 H41B 108.1
O7 C42 C41 106.29(18)
O7 C42 H42A 110.5
C41 C42 H42A 110.5
O7 C42 H42B 110.5
C41 C42 H42B 110.5
H42A C42 H42B 108.7
O7 C43 C44 110.38(18)
O7 C43 H43A 109.6
C44 C43 H43A 109.6
O7 C43 H43B 109.6
C44 C43 H43B 109.6
H43A C43 H43B 108.1
O5 C44 C43 106.38(18)
O5 C44 H44A 110.5
C43 C44 H44A 110.5
O5 C44 H44B 110.5
C43 C44 H44B 110.5
H44A C44 H44B 108.6
O1 C45 C46 110.9(2)
O1 C45 H45A 109.5
C46 C45 H45A 109.5
O1 C45 H45B 109.5
C46 C45 H45B 109.5
H45A C45 H45B 108.0
O4 C46 C45 106.42(19)
O4 C46 H46A 110.4
C45 C46 H46A 110.4
O4 C46 H46B 110.4
C45 C46 H46B 110.4
H46A C46 H46B 108.6
O4 C47 C48 110.96(18)
O4 C47 H47A 109.4
C48 C47 H47A 109.4
O4 C47 H47B 109.4
C48 C47 H47B 109.4
H47A C47 H47B 108.0
O8 C48 C47 106.23(18)
O8 C48 H48A 110.5
C47 C48 H48A 110.5
O8 C48 H48B 110.5
C47 C48 H48B 110.5
H48A C48 H48B 108.7
O8 C49 C50 110.70(19)
O8 C49 H49A 109.5
C50 C49 H49A 109.5
O8 C49 H49B 109.5
C50 C49 H49B 109.5
H49A C49 H49B 108.1
O6 C50 C49 106.71(18)
O6 C50 H50A 110.4
C49 C50 H50A 110.4
O6 C50 H50B 110.4
C49 C50 H50B 110.4
H50A C50 H50B 108.6
O6 C51 C52 111.19(19)
O6 C51 H51A 109.4
C52 C51 H51A 109.4
O6 C51 H51B 109.4
C52 C51 H51B 109.4
H51A C51 H51B 108.0
O1 C52 C51 106.97(19)
O1 C52 H52A 110.3
C51 C52 H52A 110.3
O1 C52 H52B 110.3
C51 C52 H52B 110.3
H52A C52 H52B 108.6
O7 Li1 O8 81.16(14)
O7 Li1 O4 80.48(14)
O8 Li1 O4 72.27(13)
O7 Li1 O2 112.62(18)
O8 Li1 O2 143.1(2)
O4 Li1 O2 141.6(2)
O7 Li1 O5 72.34(13)
O8 Li1 O5 80.37(15)
O4 Li1 O5 143.9(2)
O2 Li1 O5 72.50(13)
O7 Li1 O3 72.20(14)
O8 Li1 O3 143.7(2)
O4 Li1 O3 79.28(15)
O2 Li1 O3 71.72(13)
O5 Li1 O3 113.08(18)
O7 Li1 O6 144.1(2)
O8 Li1 O6 71.45(13)
O4 Li1 O6 111.44(18)
O2 Li1 O6 79.65(14)
O5 Li1 O6 80.38(15)
O3 Li1 O6 141.85(19)
O7 Li1 O1 142.9(2)
O8 Li1 O1 111.07(17)
O4 Li1 O1 71.12(13)
O2 Li1 O1 79.14(14)
O5 Li1 O1 142.6(2)
O3 Li1 O1 79.31(14)
O6 Li1 O1 70.82(13)
C52 O1 C45 114.57(19)
C52 O1 Li1 114.31(18)
C45 O1 Li1 109.51(17)
C39 O2 C38 113.23(18)
C39 O2 Li1 110.62(17)
C38 O2 Li1 114.01(17)
C41 O3 C40 113.65(18)
C41 O3 Li1 109.56(16)
C40 O3 Li1 114.33(17)
C47 O4 C46 113.63(18)
C47 O4 Li1 109.66(17)
C46 O4 Li1 117.02(17)
C37 O5 C44 113.98(18)
C37 O5 Li1 109.98(16)
C44 O5 Li1 114.46(17)
C51 O6 C50 114.02(18)
C51 O6 Li1 110.78(17)
C50 O6 Li1 114.56(17)
C43 O7 C42 113.98(18)
C43 O7 Li1 109.98(17)
C42 O7 Li1 115.29(17)
C48 O8 C49 114.29(18)
C48 O8 Li1 115.53(17)
C49 O8 Li1 111.49(17)

loop_
_geom_bond_atom_site_label_1
_geom_bond_atom_site_label_2
_geom_bond_distance
Co1 N2 1.8201(18)
Co1 N3 1.8332(18)
Co1 N1 1.8407(19)
Co1 N4 1.8722(18)
N1 C1 1.244(3)
N2 C10 1.255(3)
N3 C19 1.249(3)
N4 C28 1.253(3)
C1 C2 1.572(3)
C1 C6 1.577(3)
C2 C4 1.530(3)
C2 C5 1.532(3)
C2 C3 1.546(3)
C3 H3A 0.9800
C3 H3B 0.9800
C3 H3C 0.9800
C4 H4A 0.9800
C4 H4B 0.9800
C4 H4C 0.9800
C5 H5A 0.9800
C5 H5B 0.9800
C5 H5C 0.9800
C6 C9 1.525(3)
C6 C8 1.536(3)
C6 C7 1.536(3)
C7 H7A 0.9800
C7 H7B 0.9800
C7 H7C 0.9800
C8 H8A 0.9800
C8 H8B 0.9800
C8 H8C 0.9800
C9 H9A 0.9800
C9 H9B 0.9800
C9 H9C 0.9800
C10 C15 1.565(3)
C10 C11 1.568(3)
C11 C12 1.527(3)
C11 C13 1.535(3)
C11 C14 1.537(3)
C12 H12A 0.9800
C12 H12B 0.9800
C12 H12C 0.9800
C13 H13A 0.9800
C13 H13B 0.9800
C13 H13C 0.9800
C14 H14A 0.9800
C14 H14B 0.9800
C14 H14C 0.9800
C15 C16 1.533(4)
C15 C17 1.533(4)
C15 C18 1.541(3)
C16 H16A 0.9800
C16 H16B 0.9800
C16 H16C 0.9800
C17 H17A 0.9800
C17 H17B 0.9800
C17 H17C 0.9800
C18 H18A 0.9800
C18 H18B 0.9800
C18 H18C 0.9800
C19 C24 1.568(3)
C19 C20 1.573(3)
C20 C21 1.533(3)
C20 C23 1.534(4)
C20 C22 1.538(3)
C21 H21A 0.9800
C21 H21B 0.9800
C21 H21C 0.9800
C22 H22A 0.9800
C22 H22B 0.9800
C22 H22C 0.9800
C23 H23A 0.9800
C23 H23B 0.9800
C23 H23C 0.9800
C24 C25 1.533(3)
C24 C27 1.534(3)
C24 C26 1.539(4)
C25 H25A 0.9800
C25 H25B 0.9800
C25 H25C 0.9800
C26 H26A 0.9800
C26 H26B 0.9800
C26 H26C 0.9800
C27 H27A 0.9800
C27 H27B 0.9800
C27 H27C 0.9800
C28 C29 1.570(3)
C28 C33 1.576(3)
C29 C30 1.528(3)
C29 C32 1.531(3)
C29 C31 1.543(3)
C30 H30A 0.9800
C30 H30B 0.9800
C30 H30C 0.9800
C31 H31A 0.9800
C31 H31B 0.9800
C31 H31C 0.9800
C32 H32A 0.9800
C32 H32B 0.9800
C32 H32C 0.9800
C33 C36 1.526(3)
C33 C35 1.534(3)
C33 C34 1.536(3)
C34 H34A 0.9800
C34 H34B 0.9800
C34 H34C 0.9800
C35 H35A 0.9800
C35 H35B 0.9800
C35 H35C 0.9800
C36 H36A 0.9800
C36 H36B 0.9800
C36 H36C 0.9800
C37 O5 1.419(3)
C37 C38 1.522(3)
C37 H37A 0.9900
C37 H37B 0.9900
C38 O2 1.423(3)
C38 H38A 0.9900
C38 H38B 0.9900
C39 O2 1.421(3)
C39 C40 1.521(3)
C39 H39A 0.9900
C39 H39B 0.9900
C40 O3 1.423(3)
C40 H40A 0.9900
C40 H40B 0.9900
C41 O3 1.420(3)
C41 C42 1.528(3)
C41 H41A 0.9900
C41 H41B 0.9900
C42 O7 1.421(3)
C42 H42A 0.9900
C42 H42B 0.9900
C43 O7 1.421(3)
C43 C44 1.523(3)
C43 H43A 0.9900
C43 H43B 0.9900
C44 O5 1.422(3)
C44 H44A 0.9900
C44 H44B 0.9900
C45 O1 1.420(3)
C45 C46 1.526(4)
C45 H45A 0.9900
C45 H45B 0.9900
C46 O4 1.421(3)
C46 H46A 0.9900
C46 H46B 0.9900
C47 O4 1.420(3)
C47 C48 1.519(3)
C47 H47A 0.9900
C47 H47B 0.9900
C48 O8 1.422(3)
C48 H48A 0.9900
C48 H48B 0.9900
C49 O8 1.422(3)
C49 C50 1.515(3)
C49 H49A 0.9900
C49 H49B 0.9900
C50 O6 1.427(3)
C50 H50A 0.9900
C50 H50B 0.9900
C51 O6 1.417(3)
C51 C52 1.515(4)
C51 H51A 0.9900
C51 H51B 0.9900
C52 O1 1.420(3)
C52 H52A 0.9900
C52 H52B 0.9900
Li1 O7 2.308(4)
Li1 O8 2.317(4)
Li1 O4 2.317(4)
Li1 O2 2.325(4)
Li1 O5 2.336(5)
Li1 O3 2.362(5)
Li1 O6 2.369(5)
Li1 O1 2.395(4)
